data_1545804
loop_
_publ_author_name
'Smith, Matthew D.'
'Jaffe, Adam'
'Dohner, Emma R.'
'Lindenberg, Aaron'
'Karunadasa, Hemamala I.'

_publ_section_title
;
 Structural Origins of Broadband Emission from Layered Pb--Br Hybrid
 Perovskites
;
_journal_name_full 'Chem. Sci.'
_journal_paper_doi 10.1039/C7SC01590A
_journal_year 2017
_chemical_formula_moiety '0.5(Br8 Pb2), 0.5(C12 H36 N4)'
_chemical_formula_sum 'C6 H18 Br4 N2 Pb'
_chemical_formula_weight 645.04
_chemical_name_systematic '(2-methyl-1,5-pentanediammonium) tetrabromoplumbate'
_space_group_crystal_system monoclinic
_space_group_IT_number 15
_space_group_name_Hall '-C 2yc'
_space_group_name_H-M_alt 'C 1 2/c 1'
_symmetry_space_group_name_Hall '-C 2yc'
_symmetry_space_group_name_H-M 'C 1 2/c 1'
_atom_sites_solution_hydrogens geom
_audit_creation_date 2016-09-09
_audit_creation_method
;
Olex2 1.2
(compiled 2016.02.19 svn.r3266 for OlexSys, GUI svn.r5155)
;
_audit_update_record
;
2016-12-06 deposited with the CCDC.
2017-04-24 downloaded from the CCDC.
;
_cell_angle_alpha 90
_cell_angle_beta 99.745(2)
_cell_angle_gamma 90
_cell_formula_units_Z 4
_cell_length_a 24.4632(15)
_cell_length_b 8.0039(4)
_cell_length_c 8.1963(5)
_cell_measurement_reflns_used 9920
_cell_measurement_temperature 298
_cell_measurement_theta_max 26.422
_cell_measurement_theta_min 2.682
_cell_volume 1581.69(16)
_computing_cell_refinement 'SAINT v8.34A (Bruker, 2013)'
_computing_data_reduction 'SAINT v8.34A (Bruker, 2013)'
_computing_molecular_graphics 'Olex2 (Dolomanov et al., 2009)'
_computing_publication_material 'Olex2 (Dolomanov et al., 2009)'
_computing_structure_refinement 'XL (Sheldrick, 2008)'
_diffrn_ambient_temperature 298
_diffrn_measured_fraction_theta_full 0.996
_diffrn_measured_fraction_theta_max 0.996
_diffrn_measurement_device_type 'Bruker APEX-II CCD'
_diffrn_measurement_method '\f and \w scans'
_diffrn_radiation_type MoK\a
_diffrn_radiation_wavelength 0.71073
_diffrn_reflns_av_R_equivalents 0.0318
_diffrn_reflns_av_unetI/netI 0.0103
_diffrn_reflns_Laue_measured_fraction_full 0.996
_diffrn_reflns_Laue_measured_fraction_max 0.996
_diffrn_reflns_limit_h_max 30
_diffrn_reflns_limit_h_min -30
_diffrn_reflns_limit_k_max 9
_diffrn_reflns_limit_k_min -9
_diffrn_reflns_limit_l_max 10
_diffrn_reflns_limit_l_min -10
_diffrn_reflns_number 33452
_diffrn_reflns_point_group_measured_fraction_full 0.996
_diffrn_reflns_point_group_measured_fraction_max 0.996
_diffrn_reflns_theta_full 25.242
_diffrn_reflns_theta_max 26.017
_diffrn_reflns_theta_min 2.681
_diffrn_standards_number 0
_exptl_absorpt_coefficient_mu 20.742
_exptl_absorpt_correction_T_max 0.4296
_exptl_absorpt_correction_T_min 0.2402
_exptl_absorpt_correction_type multi-scan
_exptl_absorpt_process_details
;
SADABS-2014/2 (Bruker,2014/2) was used for absorption correction.
wR2(int) was 0.1041 before and 0.0506 after correction.
The Ratio of minimum to maximum transmission is 0.5591.
The \l/2 correction factor is Not present.
;
_exptl_crystal_colour 'clear colourless'
_exptl_crystal_colour_lustre clear
_exptl_crystal_colour_primary colourless
_exptl_crystal_density_diffrn 2.705
_exptl_crystal_description needle
_exptl_crystal_F_000 1156
_exptl_crystal_preparation 'Diethyl ether vapor diffusion into concentrated HBr, Luminescent'
_exptl_crystal_recrystallization_method 'Diethyl ether vapor diffusion into concentrated HBr'
_exptl_crystal_size_max 0.1
_exptl_crystal_size_mid 0.01
_exptl_crystal_size_min 0.01
_refine_diff_density_max 0.969
_refine_diff_density_min -0.724
_refine_diff_density_rms 0.099
_refine_ls_extinction_method none
_refine_ls_goodness_of_fit_ref 1.093
_refine_ls_hydrogen_treatment constr
_refine_ls_matrix_type full
_refine_ls_number_parameters 87
_refine_ls_number_reflns 1548
_refine_ls_number_restraints 77
_refine_ls_restrained_S_all 1.073
_refine_ls_R_factor_all 0.0239
_refine_ls_R_factor_gt 0.0199
_refine_ls_shift/su_max 0.001
_refine_ls_shift/su_mean 0.000
_refine_ls_structure_factor_coef Fsqd
_refine_ls_weighting_details 'w=1/[\s^2^(Fo^2^)+(0.0187P)^2^+7.2882P] where P=(Fo^2^+2Fc^2^)/3'
_refine_ls_weighting_scheme calc
_refine_ls_wR_factor_gt 0.0430
_refine_ls_wR_factor_ref 0.0446
_reflns_Friedel_coverage 0.000
_reflns_number_gt 1404
_reflns_number_total 1548
_reflns_threshold_expression 'I > 2\s(I)'
_cod_data_source_file c7sc01590a2.cif
_cod_data_source_block aj97b_a
_cod_database_code 1545804
_shelxl_version_number 2014-3
_shelx_space_group_comment
;
The symmetry employed for this shelxl refinement is uniquely defined
by the following loop, which should always be used as a source of
symmetry information in preference to the above space-group names.
They are only intended as comments.
;

loop_
_space_group_symop_operation_xyz
'x, y, z'
'-x, y, -z+1/2'
'x+1/2, y+1/2, z'
'-x+1/2, y+1/2, -z+1/2'
'-x, -y, -z'
'x, -y, z-1/2'
'-x+1/2, -y+1/2, -z'
'x+1/2, -y+1/2, z-1/2'

loop_
_atom_site_label
_atom_site_type_symbol
_atom_site_fract_x
_atom_site_fract_y
_atom_site_fract_z
_atom_site_U_iso_or_equiv
_atom_site_adp_type
_atom_site_occupancy
_atom_site_site_symmetry_order
_atom_site_calc_flag
_atom_site_refinement_flags_posn
_atom_site_refinement_flags_adp
_atom_site_refinement_flags_occupancy
_atom_site_disorder_assembly
_atom_site_disorder_group
Pb1 Pb 0.2500 0.7500 0.5000 0.03564(8) Uani 1 2 d S T P . .
Br1 Br 0.26870(2) 0.43711(7) 0.69914(6) 0.05922(15) Uani 1 1 d . . . . .
Br2 Br 0.37188(2) 0.81153(8) 0.58637(7) 0.06373(15) Uani 1 1 d . . . . .
N1 N 0.35902(18) 0.2275(6) 0.4965(6) 0.0673(13) Uani 1 1 d D U . . .
H1AA H 0.3278 0.2870 0.4818 0.081 Uiso 0.61(2) 1 calc R . . A 1
H1AB H 0.3710 0.2174 0.4004 0.081 Uiso 0.61(2) 1 calc R . . A 1
H1AC H 0.3525 0.1266 0.5346 0.081 Uiso 0.61(2) 1 calc R . . A 1
H1BD H 0.3372 0.2789 0.4137 0.081 Uiso 0.39(2) 1 calc R . . A 2
H1BE H 0.3627 0.1206 0.4705 0.081 Uiso 0.39(2) 1 calc R . . A 2
H1BF H 0.3440 0.2344 0.5879 0.081 Uiso 0.39(2) 1 calc R . . A 2
C2 C 0.4537(3) 0.2377(8) 0.6559(10) 0.088(2) Uani 1 1 d D U . . .
H2A H 0.4506 0.1227 0.6944 0.106 Uiso 0.61(2) 1 calc R . . A 1
H2B H 0.4363 0.1590 0.7232 0.106 Uiso 0.39(2) 1 calc R . . A 2
C3 C 0.5000 0.3215(13) 0.7500 0.101(3) Uani 1 2 d S TU P A .
H3A H 0.4852 0.3941 0.8266 0.122 Uiso 0.5 1 calc R . . . .
H3B H 0.5148 0.3941 0.6734 0.122 Uiso 0.5 1 calc R . . . .
C0AA C 0.4019(4) 0.3138(15) 0.618(2) 0.069(4) Uani 0.61(2) 1 d D U . A 1
H0AA H 0.4072 0.4248 0.5758 0.083 Uiso 0.61(2) 1 calc R . . A 1
H0AB H 0.3873 0.3273 0.7201 0.083 Uiso 0.61(2) 1 calc R . . A 1
C4 C 0.4796(11) 0.244(4) 0.481(4) 0.108(9) Uani 0.304(11) 1 d D U . A 1
H4A H 0.5138 0.1819 0.4954 0.162 Uiso 0.304(11) 1 calc GR . . A 1
H4B H 0.4865 0.3576 0.4544 0.162 Uiso 0.304(11) 1 calc GR . . A 1
H4C H 0.4536 0.1948 0.3934 0.162 Uiso 0.304(11) 1 calc GR . . A 1
C C 0.4145(6) 0.309(2) 0.525(3) 0.066(5) Uani 0.39(2) 1 d D U . A 2
HA H 0.4298 0.3035 0.4238 0.079 Uiso 0.39(2) 1 calc R . . A 2
HB H 0.4097 0.4260 0.5502 0.079 Uiso 0.39(2) 1 calc R . . A 2
C4A C 0.481(2) 0.142(7) 0.509(6) 0.127(17) Uani 0.196(11) 1 d D U . A 2
H4AA H 0.4900 0.0294 0.5423 0.191 Uiso 0.196(11) 1 calc GR . . A 2
H4AB H 0.5138 0.2003 0.4925 0.191 Uiso 0.196(11) 1 calc GR . . A 2
H4AC H 0.4544 0.1425 0.4083 0.191 Uiso 0.196(11) 1 calc GR . . A 2

loop_
_atom_site_aniso_label
_atom_site_aniso_U_11
_atom_site_aniso_U_22
_atom_site_aniso_U_33
_atom_site_aniso_U_23
_atom_site_aniso_U_13
_atom_site_aniso_U_12
Pb1 0.04167(13) 0.03443(13) 0.03115(12) -0.00174(9) 0.00709(8) -0.00192(9)
Br1 0.0756(4) 0.0538(3) 0.0522(3) 0.0229(2) 0.0219(2) 0.0073(3)
Br2 0.0471(3) 0.0724(4) 0.0709(4) 0.0011(3) 0.0077(2) -0.0090(2)
N1 0.047(2) 0.081(3) 0.071(3) -0.008(2) 0.003(2) -0.001(2)
C2 0.067(4) 0.075(4) 0.109(5) 0.010(4) -0.023(3) -0.006(3)
C3 0.062(5) 0.075(6) 0.148(9) 0.000 -0.038(6) 0.000
C0AA 0.050(5) 0.071(6) 0.083(9) -0.010(6) 0.001(5) 0.004(4)
C4 0.038(10) 0.15(3) 0.130(12) -0.009(17) 0.005(9) 0.014(16)
C 0.059(8) 0.080(9) 0.056(9) 0.000(8) 0.001(6) -0.015(7)
C4A 0.08(2) 0.14(4) 0.15(3) -0.03(2) -0.018(19) 0.02(2)

loop_
_atom_type_symbol
_atom_type_description
_atom_type_scat_dispersion_real
_atom_type_scat_dispersion_imag
_atom_type_scat_source
C C 0.0033 0.0016 'International Tables Vol C Tables 4.2.6.8 and 6.1.1.4'
H H 0.0000 0.0000 'International Tables Vol C Tables 4.2.6.8 and 6.1.1.4'
Br Br -0.2901 2.4595 'International Tables Vol C Tables 4.2.6.8 and 6.1.1.4'
N N 0.0061 0.0033 'International Tables Vol C Tables 4.2.6.8 and 6.1.1.4'
Pb Pb -3.3944 10.1111 'International Tables Vol C Tables 4.2.6.8 and 6.1.1.4'

loop_
_geom_angle_atom_site_label_1
_geom_angle_atom_site_label_2
_geom_angle_atom_site_label_3
_geom_angle
_geom_angle_site_symmetry_1
_geom_angle_site_symmetry_3
Br1 Pb1 Br1 180.0 7_566 .
Br1 Pb1 Br1 90.003(7) . 6_565
Br1 Pb1 Br1 89.996(7) 7_566 6_565
Br1 Pb1 Br1 89.997(7) . 4_556
Br1 Pb1 Br1 90.004(7) 7_566 4_556
Br1 Pb1 Br1 180.000(10) 6_565 4_556
Br1 Pb1 Br2 92.624(17) 7_566 .
Br1 Pb1 Br2 90.452(16) 6_565 7_566
Br1 Pb1 Br2 89.548(16) 6_565 .
Br1 Pb1 Br2 89.548(16) 4_556 7_566
Br1 Pb1 Br2 87.375(16) 7_566 7_566
Br1 Pb1 Br2 92.626(16) . 7_566
Br1 Pb1 Br2 90.452(16) 4_556 .
Br1 Pb1 Br2 87.374(17) . .
Br2 Pb1 Br2 180.0 7_566 .
Pb1 Br1 Pb1 147.41(2) . 4_546
H1AA N1 H1AB 109.5 . .
H1AA N1 H1AC 109.5 . .
H1AB N1 H1AC 109.5 . .
H1BD N1 H1BE 109.5 . .
H1BD N1 H1BF 109.5 . .
H1BE N1 H1BF 109.5 . .
C0AA N1 H1AA 109.5 . .
C0AA N1 H1AB 109.5 . .
C0AA N1 H1AC 109.5 . .
C N1 H1BD 109.5 . .
C N1 H1BE 109.5 . .
C N1 H1BF 109.5 . .
C3 C2 H2A 111.5 . .
C3 C2 H2B 112.2 . .
C3 C2 C4 93.9(13) . .
C3 C2 C 126.0(9) . .
C3 C2 C4A 103(2) . .
C0AA C2 H2A 111.5 . .
C0AA C2 C3 121.6(8) . .
C0AA C2 C4 105.1(12) . .
C4 C2 H2A 111.5 . .
C C2 H2B 112.2 . .
C C2 C4A 87(2) . .
C4A C2 H2B 112.2 . .
C2 C3 C2 123.8(9) . 2_656
C2 C3 H3A 106.4 2_656 .
C2 C3 H3A 106.4 . .
C2 C3 H3B 106.4 . .
C2 C3 H3B 106.4 2_656 .
H3A C3 H3B 106.4 . .
N1 C0AA H0AA 108.0 . .
N1 C0AA H0AB 108.0 . .
C2 C0AA N1 117.2(8) . .
C2 C0AA H0AA 108.0 . .
C2 C0AA H0AB 108.0 . .
H0AA C0AA H0AB 107.2 . .
C2 C4 H4A 109.5 . .
C2 C4 H4B 109.5 . .
C2 C4 H4C 109.5 . .
H4A C4 H4B 109.5 . .
H4A C4 H4C 109.5 . .
H4B C4 H4C 109.5 . .
N1 C HA 108.5 . .
N1 C HB 108.5 . .
C2 C N1 115.0(10) . .
C2 C HA 108.5 . .
C2 C HB 108.5 . .
HA C HB 107.5 . .
C2 C4A H4AA 109.5 . .
C2 C4A H4AB 109.5 . .
C2 C4A H4AC 109.5 . .
H4AA C4A H4AB 109.5 . .
H4AA C4A H4AC 109.5 . .
H4AB C4A H4AC 109.5 . .

loop_
_geom_bond_atom_site_label_1
_geom_bond_atom_site_label_2
_geom_bond_distance
_geom_bond_site_symmetry_2
Pb1 Br1 2.9820(5) 7_566
Pb1 Br1 2.9820(5) .
Pb1 Br1 2.9858(5) 6_565
Pb1 Br1 2.9858(5) 4_556
Pb1 Br2 2.9863(5) 7_566
Pb1 Br2 2.9864(5) .
Br1 Pb1 2.9858(5) 4_546
N1 H1AA 0.8900 .
N1 H1AB 0.8900 .
N1 H1AC 0.8900 .
N1 H1BD 0.8900 .
N1 H1BE 0.8900 .
N1 H1BF 0.8900 .
N1 C0AA 1.488(10) .
N1 C 1.488(13) .
C2 H2A 0.9800 .
C2 H2B 0.9800 .
C2 C3 1.426(8) .
C2 C0AA 1.392(10) .
C2 C4 1.66(3) .
C2 C 1.429(13) .
C2 C4A 1.65(3) .
C3 C2 1.426(8) 2_656
C3 H3A 0.9700 .
C3 H3B 0.9700 .
C0AA H0AA 0.9700 .
C0AA H0AB 0.9700 .
C4 H4A 0.9600 .
C4 H4B 0.9600 .
C4 H4C 0.9600 .
C HA 0.9700 .
C HB 0.9700 .
C4A H4AA 0.9600 .
C4A H4AB 0.9600 .
C4A H4AC 0.9600 .
